data_7120502
loop_
_publ_author_name
'Kim, Bohee'
'Jeong, Donghyun'
'Cho, Jaeheung'

_publ_section_title
;
 Nucleophilic Reactivity of Copper(II)-Alkylperoxo Complexes
;
_journal_name_full 'Chem. Commun.'
_journal_paper_doi 10.1039/C7CC03965D
_journal_year 2017
_chemical_formula_sum 'C26 H36 Cu N6 O6'
_chemical_formula_weight 592.15
_chemical_name_common Cu(CHDAP)(NO3)2
_space_group_crystal_system orthorhombic
_space_group_IT_number 33
_space_group_name_Hall 'P 2c -2n'
_space_group_name_H-M_alt 'P n a 21'
_symmetry_space_group_name_Hall 'P 2c -2n'
_symmetry_space_group_name_H-M 'P n a 21'
_atom_sites_solution_hydrogens geom
_audit_update_record
;
2017-03-14 deposited with the CCDC.
2017-07-27 downloaded from the CCDC.
;
_cell_angle_alpha 90
_cell_angle_beta 90
_cell_angle_gamma 90
_cell_formula_units_Z 4
_cell_length_a 17.7028(6)
_cell_length_b 9.2443(3)
_cell_length_c 16.1623(6)
_cell_measurement_reflns_used 9826
_cell_measurement_temperature 103.(2)
_cell_measurement_theta_max 28.1621
_cell_measurement_theta_min 3.1865
_cell_volume 2644.96(16)
_computing_cell_refinement 'SAINT V8.34A (Bruker AXS Inc., 2013)'
_computing_data_collection 'Bruker APEX2'
_computing_data_reduction 'SAINT V8.34A (Bruker AXS Inc., 2013)'
_computing_molecular_graphics 'shelXle (C.B. Huebschle, rev 807)'
_computing_structure_refinement 'SHELXL-2014 (Sheldrick, 2014)'
_diffrn_ambient_temperature 103.(2)
_diffrn_detector_area_resol_mean 10.4167
_diffrn_measured_fraction_theta_full 0.998
_diffrn_measured_fraction_theta_max 0.998
_diffrn_measurement_device_type 'D8 VENTURE'
_diffrn_measurement_method '/f and /w scans'
_diffrn_radiation_monochromator TRIUMPH
_diffrn_radiation_type MoKa
_diffrn_radiation_wavelength 0.71073
_diffrn_reflns_av_R_equivalents 0.0568
_diffrn_reflns_av_unetI/netI 0.0273
_diffrn_reflns_limit_h_max 23
_diffrn_reflns_limit_h_min -23
_diffrn_reflns_limit_k_max 12
_diffrn_reflns_limit_k_min -12
_diffrn_reflns_limit_l_max 21
_diffrn_reflns_limit_l_min -21
_diffrn_reflns_number 86434
_diffrn_reflns_theta_full 28.36
_diffrn_reflns_theta_max 28.36
_diffrn_reflns_theta_min 2.79
_diffrn_source 'Sealed tube'
_diffrn_source_type 'Sealed tube'
_exptl_absorpt_coefficient_mu 0.879
_exptl_absorpt_correction_T_max 0.77
_exptl_absorpt_correction_T_min 0.70
_exptl_absorpt_correction_type multi-scan
_exptl_absorpt_process_details 'SADABS V2014/3 (Bruker AXS Inc.)'
_exptl_crystal_colour 'clear light green'
_exptl_crystal_density_diffrn 1.487
_exptl_crystal_density_method 'not measured'
_exptl_crystal_description CUBIC
_exptl_crystal_F_000 1244
_exptl_crystal_size_max 0.410
_exptl_crystal_size_mid 0.350
_exptl_crystal_size_min 0.310
_refine_diff_density_max 0.881
_refine_diff_density_min -0.464
_refine_ls_abs_structure_details
;

Flack x determined using 2599 quotients [(I+)-(I-)]/[(I+)+(I-)]
(Parsons, Flack and Wagner, Acta Cryst. B69 (2013) 249-259).
;
_refine_ls_abs_structure_Flack -0.007(4)
_refine_ls_extinction_method none
_refine_ls_goodness_of_fit_ref 1.163
_refine_ls_hydrogen_treatment constr
_refine_ls_matrix_type full
_refine_ls_number_parameters 352
_refine_ls_number_reflns 6579
_refine_ls_number_restraints 1
_refine_ls_restrained_S_all 1.163
_refine_ls_R_factor_all 0.0524
_refine_ls_R_factor_gt 0.0404
_refine_ls_shift/su_max 0.001
_refine_ls_shift/su_mean 0.000
_refine_ls_structure_factor_coef Fsqd
_refine_ls_weighting_details 'w=1/[\s^2^(Fo^2^)+(0.1000P)^2^] where P=(Fo^2^+2Fc^2^)/3'
_refine_ls_weighting_scheme calc
_refine_ls_wR_factor_gt 0.1239
_refine_ls_wR_factor_ref 0.1411
_reflns_number_gt 5817
_reflns_number_total 6579
_reflns_threshold_expression 'I > 2\s(I)'
_cod_data_source_file c7cc03965d2.cif
_cod_data_source_block BML063
_cod_database_code 7120502

loop_
_space_group_symop_operation_xyz
'x, y, z'
'-x, -y, z+1/2'
'-x+1/2, y+1/2, z+1/2'
'x+1/2, -y+1/2, z'

loop_
_atom_site_type_symbol
_atom_site_label
_atom_site_fract_x
_atom_site_fract_y
_atom_site_fract_z
_atom_site_U_iso_or_equiv
_atom_site_adp_type
_atom_site_calc_flag
_atom_site_refinement_flags_adp
_atom_site_refinement_flags_posn
_atom_site_occupancy
O O1 0.6237(2) 0.5465(4) 0.5751(2) 0.0360(8) Uani d . . 1
Cu Cu1 0.66810(2) 0.39934(5) 0.49763(4) 0.02008(15) Uani d . . 1
N N1 0.7158(2) 0.2585(4) 0.4169(2) 0.0220(7) Uani d . . 1
O O2 0.72426(19) 0.3441(4) 0.5985(2) 0.0337(7) Uani d . . 1
N N2 0.7435(2) 0.5591(4) 0.4167(2) 0.0224(7) Uani d . . 1
O O3 0.8090(5) 0.2510(13) 0.6739(5) 0.124(4) Uani d . . 1
N N3 0.60016(19) 0.4311(4) 0.3999(2) 0.0206(7) Uani d . . 1
O O4 0.8301(2) 0.2662(6) 0.5460(3) 0.0539(12) Uani d . . 1
N N4 0.58384(18) 0.1958(4) 0.5087(2) 0.0216(7) Uani d . . 1
C C12 0.6247(2) 0.5086(5) 0.3359(3) 0.0227(8) Uani d . . 1
C C11 0.5881(3) 0.5049(5) 0.2599(3) 0.0270(9) Uani d . . 1
H H31 0.6066 0.56 0.2146 0.032 Uiso calc U R 1
C C31 0.8615(3) 0.9070(6) 0.4510(4) 0.0351(11) Uani d . . 1
H H5 0.8189 0.9761 0.4541 0.042 Uiso calc U R 1
H H8 0.9023 0.9525 0.4181 0.042 Uiso calc U R 1
C C10 0.5239(3) 0.4193(5) 0.2511(3) 0.0302(10) Uani d . . 1
H H32 0.4971 0.417 0.2002 0.036 Uiso calc U R 1
C C32 0.8355(3) 0.7697(6) 0.4079(3) 0.0301(11) Uani d . . 1
H H7 0.8796 0.7062 0.3981 0.036 Uiso calc U R 1
H H6 0.8134 0.7951 0.3535 0.036 Uiso calc U R 1
C C9 0.5001(3) 0.3383(5) 0.3171(3) 0.0266(9) Uani d . . 1
H H33 0.4567 0.2786 0.3119 0.032 Uiso calc U R 1
O O5 0.6201(4) 0.7675(6) 0.6116(3) 0.0746(18) Uani d . . 1
N N5 0.6105(2) 0.6759(5) 0.5572(3) 0.0306(8) Uani d . . 1
O O6 0.5893(2) 0.7113(4) 0.4872(3) 0.0406(9) Uani d . . 1
N N6 0.7853(3) 0.2751(7) 0.6042(3) 0.0487(13) Uani d . . 1
C C8 0.5389(2) 0.3432(4) 0.3912(3) 0.0216(8) Uani d . . 1
C C7 0.5173(2) 0.2544(5) 0.4648(3) 0.0267(8) Uani d . . 1
H H29 0.4875 0.3149 0.5035 0.032 Uiso calc U R 1
H H30 0.4848 0.1732 0.4466 0.032 Uiso calc U R 1
C C30 0.8905(3) 0.8768(7) 0.5379(4) 0.0384(12) Uani d . . 1
H H3 0.9376 0.8196 0.5346 0.046 Uiso calc U R 1
H H4 0.9022 0.9695 0.5658 0.046 Uiso calc U R 1
C C29 0.8324(3) 0.7945(7) 0.5880(4) 0.0387(14) Uani d . . 1
H H2 0.7875 0.8566 0.5969 0.046 Uiso calc U R 1
H H9 0.8539 0.7703 0.6428 0.046 Uiso calc U R 1
C C14 0.8013(3) 0.4572(5) 0.3863(3) 0.0302(9) Uani d . . 1
H H13 0.8402 0.4431 0.4295 0.036 Uiso calc U R 1
H H14 0.8263 0.4987 0.3369 0.036 Uiso calc U R 1
C C13 0.6944(3) 0.6043(5) 0.3482(3) 0.0278(9) Uani d . . 1
H H36 0.7243 0.6042 0.2964 0.033 Uiso calc U R 1
H H1 0.6775 0.7048 0.3584 0.033 Uiso calc U R 1
C C17 0.7545(3) 0.1037(5) 0.2777(3) 0.0304(10) Uani d . . 1
H H15 0.7689 0.0489 0.2305 0.037 Uiso calc U R 1
C C15 0.7670(2) 0.3125(5) 0.3640(3) 0.0253(9) Uani d . . 1
C C16 0.7879(3) 0.2357(6) 0.2939(3) 0.0306(10) Uani d . . 1
H H16 0.825 0.2737 0.2573 0.037 Uiso calc U R 1
C C18 0.6997(3) 0.0524(5) 0.3312(3) 0.0285(9) Uani d . . 1
H H17 0.6752 -0.0372 0.3208 0.034 Uiso calc U R 1
C C20 0.6218(3) 0.0804(5) 0.4612(3) 0.0280(9) Uani d . . 1
H H35 0.5831 0.0252 0.4303 0.034 Uiso calc U R 1
H H34 0.6462 0.013 0.5006 0.034 Uiso calc U R 1
C C19 0.6812(2) 0.1337(5) 0.4002(3) 0.0233(8) Uani d . . 1
C C22 0.5000(3) 0.0327(6) 0.5961(3) 0.0344(11) Uani d . . 1
H H19 0.5115 -0.0483 0.558 0.041 Uiso calc U R 1
H H20 0.4524 0.0786 0.5776 0.041 Uiso calc U R 1
C C21 0.5640(2) 0.1432(5) 0.5934(3) 0.0249(8) Uani d . . 1
H H18 0.6099 0.0927 0.6151 0.03 Uiso calc U R 1
C C23 0.4903(4) -0.0255(7) 0.6844(4) 0.0504(15) Uani d . . 1
H H22 0.4463 -0.0917 0.686 0.06 Uiso calc U R 1
H H21 0.5357 -0.0815 0.7001 0.06 Uiso calc U R 1
C C25 0.5398(3) 0.2064(7) 0.7410(3) 0.0393(12) Uani d . . 1
H H24 0.5881 0.1616 0.7579 0.047 Uiso calc U R 1
H H25 0.5289 0.2871 0.7795 0.047 Uiso calc U R 1
C C24 0.4783(4) 0.0970(7) 0.7468(4) 0.0533(17) Uani d . . 1
H H23 0.4291 0.1443 0.736 0.064 Uiso calc U R 1
H H28 0.477 0.0565 0.8035 0.064 Uiso calc U R 1
C C28 0.8081(3) 0.6549(6) 0.5442(3) 0.0351(10) Uani d . . 1
H H10 0.852 0.5892 0.5391 0.042 Uiso calc U R 1
H H11 0.769 0.6053 0.5776 0.042 Uiso calc U R 1
C C26 0.5475(3) 0.2657(6) 0.6534(3) 0.0310(10) Uani d . . 1
H H27 0.5001 0.315 0.6371 0.037 Uiso calc U R 1
H H26 0.5889 0.3375 0.6515 0.037 Uiso calc U R 1
C C27 0.7769(2) 0.6879(5) 0.4588(3) 0.0237(8) Uani d . . 1
H H12 0.7342 0.757 0.4676 0.028 Uiso calc U R 1

loop_
_atom_site_aniso_label
_atom_site_aniso_U_11
_atom_site_aniso_U_22
_atom_site_aniso_U_33
_atom_site_aniso_U_12
_atom_site_aniso_U_13
_atom_site_aniso_U_23
O1 0.051(2) 0.0323(18) 0.0251(17) 0.0017(16) 0.0041(15) 0.0012(14)
Cu1 0.0204(2) 0.0203(2) 0.0195(2) 0.00081(15) -0.0032(2) -0.0004(2)
N1 0.0221(16) 0.0198(16) 0.0240(16) 0.0024(13) -0.0002(13) -0.0002(14)
O2 0.0316(17) 0.044(2) 0.0255(16) 0.0072(15) -0.0038(14) 0.0009(15)
N2 0.0223(16) 0.0216(15) 0.0233(17) 0.0000(14) -0.0014(14) 0.0021(14)
O3 0.095(5) 0.199(10) 0.078(5) 0.049(6) -0.014(4) 0.071(6)
N3 0.0209(16) 0.0202(15) 0.0207(17) 0.0019(13) -0.0027(13) -0.0017(13)
O4 0.041(2) 0.064(3) 0.056(3) 0.0068(18) 0.0012(19) -0.007(3)
N4 0.0208(14) 0.0206(14) 0.023(2) -0.0014(12) -0.0008(13) 0.0050(14)
C12 0.0230(19) 0.0214(18) 0.0236(19) -0.0004(15) -0.0008(15) 0.0026(16)
C11 0.034(2) 0.0262(19) 0.021(2) -0.0013(17) -0.0041(17) 0.0036(16)
C31 0.040(3) 0.031(3) 0.035(3) -0.010(2) -0.003(2) 0.0046(19)
C10 0.031(2) 0.035(2) 0.024(2) 0.0000(18) -0.0091(18) -0.0007(18)
C32 0.032(3) 0.034(3) 0.024(2) -0.0106(18) 0.0016(17) -0.003(2)
C9 0.027(2) 0.027(2) 0.026(2) -0.0004(17) -0.0060(16) -0.0040(17)
O5 0.114(5) 0.047(3) 0.062(3) 0.026(3) -0.034(3) -0.029(2)
N5 0.0254(17) 0.037(2) 0.030(2) 0.0024(16) 0.0014(15) -0.0077(17)
O6 0.0477(19) 0.0356(17) 0.039(2) 0.0079(15) -0.0009(17) 0.0049(17)
N6 0.040(2) 0.067(3) 0.039(3) 0.015(2) -0.012(2) 0.014(2)
C8 0.0189(17) 0.0222(18) 0.0237(19) 0.0001(15) -0.0011(15) -0.0022(16)
C7 0.0194(17) 0.033(2) 0.028(2) -0.0036(17) -0.0036(16) 0.0027(18)
C30 0.035(3) 0.043(3) 0.036(3) -0.014(2) -0.008(2) -0.005(2)
C29 0.043(3) 0.045(3) 0.028(3) -0.013(2) -0.011(2) -0.005(2)
C14 0.026(2) 0.025(2) 0.039(3) -0.0044(18) 0.0071(18) -0.003(2)
C13 0.032(2) 0.028(2) 0.023(2) -0.0042(17) -0.0048(19) 0.0058(17)
C17 0.031(2) 0.035(2) 0.025(2) 0.0073(18) -0.0006(18) -0.0072(18)
C15 0.024(2) 0.024(2) 0.028(2) 0.0009(16) 0.0015(17) -0.0026(16)
C16 0.027(2) 0.036(2) 0.030(2) 0.0044(18) 0.0052(18) 0.0009(19)
C18 0.031(2) 0.0227(19) 0.032(2) 0.0042(18) -0.0065(18) -0.0051(18)
C20 0.032(2) 0.0187(19) 0.033(2) -0.0034(17) 0.0037(19) -0.0018(17)
C19 0.0264(19) 0.0183(18) 0.025(2) 0.0030(15) -0.0010(16) 0.0013(16)
C22 0.032(2) 0.034(2) 0.037(3) -0.005(2) 0.004(2) 0.012(2)
C21 0.025(2) 0.027(2) 0.022(2) -0.0017(17) -0.0015(16) 0.0050(17)
C23 0.049(3) 0.050(3) 0.052(4) -0.006(3) 0.014(3) 0.024(3)
C25 0.044(3) 0.050(3) 0.025(2) 0.011(2) 0.002(2) 0.002(2)
C24 0.051(4) 0.066(4) 0.043(3) 0.007(3) 0.018(3) 0.019(3)
C28 0.040(3) 0.035(3) 0.030(3) -0.009(2) -0.007(2) 0.007(2)
C26 0.034(2) 0.036(2) 0.023(2) 0.001(2) 0.0023(18) -0.0003(19)
C27 0.026(2) 0.0206(19) 0.025(2) -0.0057(16) -0.0027(17) 0.0000(16)

loop_
_atom_type_symbol
_atom_type_description
_atom_type_scat_dispersion_real
_atom_type_scat_dispersion_imag
_atom_type_scat_source
C C 0.0033 0.0016 'International Tables Vol C Tables 4.2.6.8 and 6.1.1.4'
H H 0.0000 0.0000 'International Tables Vol C Tables 4.2.6.8 and 6.1.1.4'
N N 0.0061 0.0033 'International Tables Vol C Tables 4.2.6.8 and 6.1.1.4'
O O 0.0106 0.0060 'International Tables Vol C Tables 4.2.6.8 and 6.1.1.4'
Cu Cu 0.3201 1.2651 'International Tables Vol C Tables 4.2.6.8 and 6.1.1.4'

loop_
_geom_angle_atom_site_label_1
_geom_angle_atom_site_label_2
_geom_angle_atom_site_label_3
_geom_angle
N5 O1 Cu1 125.2(3)
O2 Cu1 N3 171.26(16)
O2 Cu1 O1 81.83(15)
N3 Cu1 O1 99.03(15)
O2 Cu1 N1 98.94(15)
N3 Cu1 N1 80.62(15)
O1 Cu1 N1 177.23(15)
O2 Cu1 N2 109.35(14)
N3 Cu1 N2 79.20(14)
O1 Cu1 N2 98.12(14)
N1 Cu1 N2 79.12(14)
O2 Cu1 N4 92.78(14)
N3 Cu1 N4 78.55(14)
O1 Cu1 N4 103.94(14)
N1 Cu1 N4 78.70(14)
N2 Cu1 N4 150.73(13)
C19 N1 C15 120.2(4)
C19 N1 Cu1 119.6(3)
C15 N1 Cu1 116.9(3)
N6 O2 Cu1 128.5(3)
C13 N2 C14 109.9(4)
C13 N2 C27 110.6(3)
C14 N2 C27 112.7(3)
C13 N2 Cu1 105.0(3)
C14 N2 Cu1 100.1(3)
C27 N2 Cu1 117.8(3)
C12 N3 C8 120.0(4)
C12 N3 Cu1 119.7(3)
C8 N3 Cu1 118.1(3)
C20 N4 C7 112.3(4)
C20 N4 C21 110.4(3)
C7 N4 C21 111.8(3)
C20 N4 Cu1 104.1(2)
C7 N4 Cu1 99.9(2)
C21 N4 Cu1 117.9(3)
N3 C12 C11 121.5(4)
N3 C12 C13 118.2(4)
C11 C12 C13 120.3(4)
C12 C11 C10 119.1(4)
C12 C11 H31 120.5
C10 C11 H31 120.5
C32 C31 C30 111.9(4)
C32 C31 H5 109.2
C30 C31 H5 109.2
C32 C31 H8 109.2
C30 C31 H8 109.2
H5 C31 H8 107.9
C9 C10 C11 118.8(4)
C9 C10 H32 120.6
C11 C10 H32 120.6
C31 C32 C27 111.9(4)
C31 C32 H7 109.2
C27 C32 H7 109.2
C31 C32 H6 109.2
C27 C32 H6 109.2
H7 C32 H6 107.9
C10 C9 C8 120.3(4)
C10 C9 H33 119.8
C8 C9 H33 119.8
O5 N5 O6 120.9(5)
O5 N5 O1 117.7(4)
O6 N5 O1 121.4(4)
O3 N6 O4 118.1(6)
O3 N6 O2 117.0(7)
O4 N6 O2 122.0(5)
N3 C8 C9 120.3(4)
N3 C8 C7 116.6(4)
C9 C8 C7 123.0(4)
N4 C7 C8 112.3(3)
N4 C7 H29 109.1
C8 C7 H29 109.1
N4 C7 H30 109.1
C8 C7 H30 109.1
H29 C7 H30 107.9
C29 C30 C31 111.0(4)
C29 C30 H3 109.4
C31 C30 H3 109.4
C29 C30 H4 109.4
C31 C30 H4 109.4
H3 C30 H4 108.0
C30 C29 C28 111.5(5)
C30 C29 H2 109.3
C28 C29 H2 109.3
C30 C29 H9 109.3
C28 C29 H9 109.3
H2 C29 H9 108.0
N2 C14 C15 111.4(4)
N2 C14 H13 109.3
C15 C14 H13 109.3
N2 C14 H14 109.3
C15 C14 H14 109.3
H13 C14 H14 108.0
N2 C13 C12 114.3(4)
N2 C13 H36 108.7
C12 C13 H36 108.7
N2 C13 H1 108.7
C12 C13 H1 108.7
H36 C13 H1 107.6
C16 C17 C18 119.0(4)
C16 C17 H15 120.5
C18 C17 H15 120.5
N1 C15 C16 120.7(4)
N1 C15 C14 116.7(4)
C16 C15 C14 122.6(4)
C17 C16 C15 119.5(4)
C17 C16 H16 120.3
C15 C16 H16 120.3
C17 C18 C19 118.9(4)
C17 C18 H17 120.5
C19 C18 H17 120.5
N4 C20 C19 114.6(3)
N4 C20 H35 108.6
C19 C20 H35 108.6
N4 C20 H34 108.6
C19 C20 H34 108.6
H35 C20 H34 107.6
N1 C19 C18 121.6(4)
N1 C19 C20 117.8(4)
C18 C19 C20 120.6(4)
C21 C22 C23 110.2(5)
C21 C22 H19 109.6
C23 C22 H19 109.6
C21 C22 H20 109.6
C23 C22 H20 109.6
H19 C22 H20 108.1
N4 C21 C26 112.8(4)
N4 C21 C22 114.7(4)
C26 C21 C22 109.8(4)
N4 C21 H18 106.3
C26 C21 H18 106.3
C22 C21 H18 106.3
C24 C23 C22 111.6(5)
C24 C23 H22 109.3
C22 C23 H22 109.3
C24 C23 H21 109.3
C22 C23 H21 109.3
H22 C23 H21 108.0
C24 C25 C26 111.6(5)
C24 C25 H24 109.3
C26 C25 H24 109.3
C24 C25 H25 109.3
C26 C25 H25 109.3
H24 C25 H25 108.0
C25 C24 C23 111.1(5)
C25 C24 H23 109.4
C23 C24 H23 109.4
C25 C24 H28 109.4
C23 C24 H28 109.4
H23 C24 H28 108.0
C27 C28 C29 110.6(4)
C27 C28 H10 109.5
C29 C28 H10 109.5
C27 C28 H11 109.5
C29 C28 H11 109.5
H10 C28 H11 108.1
C21 C26 C25 110.0(4)
C21 C26 H27 109.7
C25 C26 H27 109.7
C21 C26 H26 109.7
C25 C26 H26 109.7
H27 C26 H26 108.2
N2 C27 C28 113.5(4)
N2 C27 C32 114.8(4)
C28 C27 C32 110.1(4)
N2 C27 H12 105.9
C28 C27 H12 105.9
C32 C27 H12 105.9

loop_
_geom_bond_atom_site_label_1
_geom_bond_atom_site_label_2
_geom_bond_distance
O1 N5 1.253(6)
O1 Cu1 2.008(4)
Cu1 O2 1.977(4)
Cu1 N3 2.007(4)
Cu1 N1 2.028(4)
Cu1 N2 2.382(4)
Cu1 N4 2.408(3)
N1 C19 1.334(6)
N1 C15 1.342(6)
O2 N6 1.259(6)
N2 C13 1.468(6)
N2 C14 1.476(6)
N2 C27 1.494(5)
O3 N6 1.223(8)
N3 C12 1.331(6)
N3 C8 1.363(5)
O4 N6 1.232(7)
N4 C20 1.476(6)
N4 C7 1.478(5)
N4 C21 1.496(5)
C12 C11 1.388(6)
C12 C13 1.531(6)
C11 C10 1.392(7)
C11 H31 0.95
C31 C32 1.519(8)
C31 C30 1.520(8)
C31 H5 0.99
C31 H8 0.99
C10 C9 1.370(7)
C10 H32 0.95
C32 C27 1.524(7)
C32 H7 0.99
C32 H6 0.99
C9 C8 1.380(6)
C9 H33 0.95
O5 N5 1.233(6)
N5 O6 1.235(6)
C8 C7 1.496(6)
C7 H29 0.99
C7 H30 0.99
C30 C29 1.514(8)
C30 H3 0.99
C30 H4 0.99
C29 C28 1.534(8)
C29 H2 0.99
C29 H9 0.99
C14 C15 1.512(6)
C14 H13 0.99
C14 H14 0.99
C13 H36 0.99
C13 H1 0.99
C17 C16 1.382(7)
C17 C18 1.383(7)
C17 H15 0.95
C15 C16 1.388(7)
C16 H16 0.95
C18 C19 1.384(6)
C18 H17 0.95
C20 C19 1.523(6)
C20 H35 0.99
C20 H34 0.99
C22 C21 1.526(6)
C22 C23 1.534(7)
C22 H19 0.99
C22 H20 0.99
C21 C26 1.519(7)
C21 H18 1.0
C23 C24 1.531(10)
C23 H22 0.99
C23 H21 0.99
C25 C24 1.489(9)
C25 C26 1.523(7)
C25 H24 0.99
C25 H25 0.99
C24 H23 0.99
C24 H28 0.99
C28 C27 1.517(6)
C28 H10 0.99
C28 H11 0.99
C26 H27 0.99
C26 H26 0.99
C27 H12 1.0

loop_
_geom_hbond_atom_site_label_D
_geom_hbond_atom_site_label_H
_geom_hbond_atom_site_label_A
_geom_hbond_site_symmetry_A
_geom_hbond_distance_DH
_geom_hbond_distance_HA
_geom_hbond_distance_DA
_geom_hbond_angle_DHA
C27 H12 O6 . 1.00 2.62 3.360(6) 130.9
C26 H26 O2 . 0.99 2.54 3.333(6) 136.5
C26 H26 O1 . 0.99 2.37 3.188(6) 138.9
C28 H11 O2 . 0.99 2.56 3.351(6) 136.4
C28 H11 O1 . 0.99 2.63 3.450(7) 140.5
C22 H20 O4 4_455 0.99 2.65 3.628(7) 170.8
C16 H16 O5 3_644 0.95 2.55 3.378(7) 146.1
C13 H36 O3 3_654 0.99 2.47 3.128(9) 123.3
C14 H13 O4 . 0.99 2.50 3.168(8) 124.6
C11 H31 O3 3_654 0.95 2.40 3.229(9) 145.0

loop_
_geom_torsion_atom_site_label_1
_geom_torsion_atom_site_label_2
_geom_torsion_atom_site_label_3
_geom_torsion_atom_site_label_4
_geom_torsion
C8 N3 C12 C11 1.5(6)
Cu1 N3 C12 C11 164.3(3)
C8 N3 C12 C13 -179.2(4)
Cu1 N3 C12 C13 -16.4(5)
N3 C12 C11 C10 0.6(7)
C13 C12 C11 C10 -178.6(4)
C12 C11 C10 C9 -1.7(7)
C30 C31 C32 C27 54.5(6)
C11 C10 C9 C8 0.6(7)
Cu1 O1 N5 O5 -144.4(5)
Cu1 O1 N5 O6 35.0(6)
Cu1 O2 N6 O3 -178.7(7)
Cu1 O2 N6 O4 21.0(9)
C12 N3 C8 C9 -2.6(6)
Cu1 N3 C8 C9 -165.7(3)
C12 N3 C8 C7 177.1(4)
Cu1 N3 C8 C7 14.0(5)
C10 C9 C8 N3 1.5(7)
C10 C9 C8 C7 -178.1(4)
C20 N4 C7 C8 -71.1(5)
C21 N4 C7 C8 164.2(4)
Cu1 N4 C7 C8 38.7(4)
N3 C8 C7 N4 -39.8(5)
C9 C8 C7 N4 139.9(4)
C32 C31 C30 C29 -53.6(6)
C31 C30 C29 C28 55.1(7)
C13 N2 C14 C15 -70.6(5)
C27 N2 C14 C15 165.5(4)
Cu1 N2 C14 C15 39.5(4)
C14 N2 C13 C12 90.4(5)
C27 N2 C13 C12 -144.5(4)
Cu1 N2 C13 C12 -16.4(4)
N3 C12 C13 N2 22.9(6)
C11 C12 C13 N2 -157.8(4)
C19 N1 C15 C16 -3.8(6)
Cu1 N1 C15 C16 -163.3(4)
C19 N1 C15 C14 177.8(4)
Cu1 N1 C15 C14 18.3(5)
N2 C14 C15 N1 -43.1(6)
N2 C14 C15 C16 138.5(5)
C18 C17 C16 C15 1.2(7)
N1 C15 C16 C17 1.3(7)
C14 C15 C16 C17 179.6(5)
C16 C17 C18 C19 -1.3(7)
C7 N4 C20 C19 87.5(5)
C21 N4 C20 C19 -147.1(4)
Cu1 N4 C20 C19 -19.6(5)
C15 N1 C19 C18 3.8(6)
Cu1 N1 C19 C18 162.7(3)
C15 N1 C19 C20 -178.1(4)
Cu1 N1 C19 C20 -19.1(5)
C17 C18 C19 N1 -1.2(7)
C17 C18 C19 C20 -179.3(4)
N4 C20 C19 N1 27.2(6)
N4 C20 C19 C18 -154.6(4)
C20 N4 C21 C26 162.3(4)
C7 N4 C21 C26 -72.0(5)
Cu1 N4 C21 C26 42.9(4)
C20 N4 C21 C22 -71.0(5)
C7 N4 C21 C22 54.7(5)
Cu1 N4 C21 C22 169.6(3)
C23 C22 C21 N4 173.9(4)
C23 C22 C21 C26 -57.8(5)
C21 C22 C23 C24 55.0(7)
C26 C25 C24 C23 55.6(7)
C22 C23 C24 C25 -53.8(7)
C30 C29 C28 C27 -57.4(6)
N4 C21 C26 C25 -171.3(4)
C22 C21 C26 C25 59.5(5)
C24 C25 C26 C21 -58.9(6)
C13 N2 C27 C28 162.4(4)
C14 N2 C27 C28 -74.1(5)
Cu1 N2 C27 C28 41.7(5)
C13 N2 C27 C32 -69.8(5)
C14 N2 C27 C32 53.7(5)
Cu1 N2 C27 C32 169.5(3)
C29 C28 C27 N2 -172.9(4)
C29 C28 C27 C32 56.9(6)
C31 C32 C27 N2 174.6(4)
C31 C32 C27 C28 -56.0(6)
